data_4502785
loop_
_publ_author_name
'Bhattacharya, Suman'
'Saha, Binoy K.'

_publ_section_title
;
 Isostructurality in the Guest Free Forms and in the Clathrates of
 1,3,5-Triethyl-2,4,6-tris(4-halophenoxy)methylbenzenes
;
_journal_issue 1
_journal_name_full 'Crystal Growth &amp; Design'
_journal_page_first 169
_journal_paper_doi 10.1021/cg2009144
_journal_volume 12
_journal_year 2012
_chemical_formula_moiety 'C33 H33 I3 O3, C8 H10'
_chemical_formula_sum 'C41 H43 I3 O3'
_chemical_formula_weight 964.45
_chemical_name_common '1I, o-xylene'
_chemical_name_systematic
;
1,3,5-triethyl-2,4,6-tris(4-iodophenoxy)methylbenzenes, o-xylene
;
_space_group_crystal_system triclinic
_space_group_IT_number 2
_space_group_name_Hall '-P 1'
_space_group_name_H-M_alt 'P -1'
_symmetry_space_group_name_Hall '-P 1'
_symmetry_space_group_name_H-M 'P -1'
_atom_sites_solution_hydrogens geom
_atom_sites_solution_primary direct
_atom_sites_solution_secondary difmap
_audit_creation_date 2011-09-21
_audit_creation_method
;
  Olex2 1.1
  (compiled 2011.08.18 svn.r1932, GUI svn.r3819)
;
_cell_angle_alpha 67.312(10)
_cell_angle_beta 83.012(8)
_cell_angle_gamma 88.381(8)
_cell_formula_units_Z 2
_cell_length_a 10.0282(9)
_cell_length_b 13.4705(14)
_cell_length_c 16.0032(17)
_cell_measurement_reflns_used 5473
_cell_measurement_temperature 298(2)
_cell_measurement_theta_max 29.2899
_cell_measurement_theta_min 2.6215
_cell_volume 1979.3(4)
_computing_cell_refinement
;
CrysAlisPro, Oxford Diffraction Ltd.,
Version 1.171.34.44 (release 25-10-2010 CrysAlis171 .NET)
(compiled Oct 25 2010,18:11:34)
;
_computing_data_collection
;
CrysAlisPro, Oxford Diffraction Ltd.,
Version 1.171.34.44 (release 25-10-2010 CrysAlis171 .NET)
(compiled Oct 25 2010,18:11:34)
;
_computing_data_reduction
;
CrysAlisPro, Oxford Diffraction Ltd.,
Version 1.171.34.44 (release 25-10-2010 CrysAlis171 .NET)
(compiled Oct 25 2010,18:11:34)
;
_computing_molecular_graphics
;
O. V. Dolomanov, L. J. Bourhis, R. J. Gildea, J. A. K. Howard and H. Puschmann,
OLEX2: a complete structure solution, refinement and analysis program.
J. Appl. Cryst. (2009). 42, 339-341.
;
_computing_publication_material
;
O. V. Dolomanov, L. J. Bourhis, R. J. Gildea, J. A. K. Howard and H. Puschmann,
OLEX2: a complete structure solution, refinement and analysis program.
J. Appl. Cryst. (2009). 42, 339-341.
;
_computing_structure_refinement
;
XL, G.M. Sheldrick, Acta Cryst.
(2008). A64, 112-122
;
_computing_structure_solution 'SHELXS-97 (Sheldrick, 1990)'
_diffrn_ambient_temperature 298(2)
_diffrn_detector_area_resol_mean 15.9821
_diffrn_measured_fraction_theta_full 0.998
_diffrn_measured_fraction_theta_max 0.998
_diffrn_measurement_details
;
  1 omega  -21.00   24.00   1.0000   10.0000
omega____ theta____ kappa____ phi______ frames
    -      -17.4178 -102.0000  161.0000 45

  2 omega   -7.00   35.00   1.0000   10.0000
omega____ theta____ kappa____ phi______ frames
    -      -17.4178    0.0000   60.0000 42

  3 omega  -22.00    3.00   1.0000   10.0000
omega____ theta____ kappa____ phi______ frames
    -      -17.4178 -102.0000   95.0000 25

  4 omega  -89.00  -32.00   1.0000   10.0000
omega____ theta____ kappa____ phi______ frames
    -      -17.4178  179.0000  150.0000 57

  5 omega  -10.00   59.00   1.0000   10.0000
omega____ theta____ kappa____ phi______ frames
    -       19.1366 -102.0000  -18.0000 69

  6 omega  -48.00   45.00   1.0000   10.0000
omega____ theta____ kappa____ phi______ frames
    -       19.1366  -37.0000   90.0000 93

  7 omega   17.00   92.00   1.0000   10.0000
omega____ theta____ kappa____ phi______ frames
    -       19.1366   37.0000   90.0000 75

  8 omega   -7.00   18.00   1.0000   10.0000
omega____ theta____ kappa____ phi______ frames
    -       19.1366   37.0000  -60.0000 25
;
_diffrn_measurement_device_type 'Xcalibur, Eos'
_diffrn_measurement_method '\w scans'
_diffrn_orient_matrix_UB_11 0.0513969000
_diffrn_orient_matrix_UB_12 0.0151601000
_diffrn_orient_matrix_UB_13 -0.0374652000
_diffrn_orient_matrix_UB_21 -0.0403049000
_diffrn_orient_matrix_UB_22 0.0422458000
_diffrn_orient_matrix_UB_23 -0.0256834000
_diffrn_orient_matrix_UB_31 0.0285382000
_diffrn_orient_matrix_UB_32 0.0352763000
_diffrn_orient_matrix_UB_33 0.0166792000
_diffrn_radiation_monochromator graphite
_diffrn_radiation_type 'Mo K\a'
_diffrn_radiation_wavelength 0.7107
_diffrn_reflns_av_R_equivalents 0.0453
_diffrn_reflns_av_unetI/netI 0.0582
_diffrn_reflns_limit_h_max 11
_diffrn_reflns_limit_h_min -11
_diffrn_reflns_limit_k_max 16
_diffrn_reflns_limit_k_min -16
_diffrn_reflns_limit_l_max 19
_diffrn_reflns_limit_l_min -19
_diffrn_reflns_number 15049
_diffrn_reflns_theta_full 25.00
_diffrn_reflns_theta_max 25.00
_diffrn_reflns_theta_min 2.63
_diffrn_source 'Enhance (Mo) X-ray Source'
_exptl_absorpt_coefficient_mu 2.403
_exptl_absorpt_correction_T_max 1.00000
_exptl_absorpt_correction_T_min 0.51525
_exptl_absorpt_correction_type multi-scan
_exptl_absorpt_process_details
;
CrysAlisPro, Oxford Diffraction Ltd.,
Version 1.171.34.44 (release 25-10-2010 CrysAlis171 .NET)
(compiled Oct 25 2010,18:11:34)
Empirical absorption correction using spherical harmonics,
 implemented in SCALE3 ABSPACK scaling algorithm.
;
_exptl_crystal_colour colorless
_exptl_crystal_density_diffrn 1.618
_exptl_crystal_density_method 'not measured'
_exptl_crystal_description plate
_exptl_crystal_F_000 944
_exptl_crystal_size_max 0.33
_exptl_crystal_size_mid 0.27
_exptl_crystal_size_min 0.18
_refine_diff_density_max 1.756
_refine_diff_density_min -1.314
_refine_diff_density_rms 0.109
_refine_ls_extinction_method none
_refine_ls_goodness_of_fit_ref 1.033
_refine_ls_hydrogen_treatment constr
_refine_ls_matrix_type full
_refine_ls_number_parameters 399
_refine_ls_number_reflns 6966
_refine_ls_number_restraints 0
_refine_ls_restrained_S_all 1.033
_refine_ls_R_factor_all 0.1004
_refine_ls_R_factor_gt 0.0661
_refine_ls_shift/su_max 1.799
_refine_ls_shift/su_mean 0.031
_refine_ls_structure_factor_coef Fsqd
_refine_ls_weighting_details 'calc w=1/[\s^2^(Fo^2^)+(0.1090P)^2^+2.0516P] where P=(Fo^2^+2Fc^2^)/3'
_refine_ls_weighting_scheme calc
_refine_ls_wR_factor_gt 0.1816
_refine_ls_wR_factor_ref 0.2123
_reflns_number_gt 4439
_reflns_number_total 6966
_reflns_threshold_expression >2sigma(I)
_cod_data_source_file cg2009144_si_001.cif
_cod_data_source_block 1I.o-xylene
_cod_original_cell_volume 1979.3(3)
_cod_database_code 4502785

loop_
_space_group_symop_id
_space_group_symop_operation_xyz
1 'x, y, z'
2 '-x, -y, -z'

loop_
_atom_site_label
_atom_site_type_symbol
_atom_site_fract_x
_atom_site_fract_y
_atom_site_fract_z
_atom_site_U_iso_or_equiv
_atom_site_adp_type
_atom_site_occupancy
_atom_site_symmetry_multiplicity
_atom_site_calc_flag
_atom_site_refinement_flags
_atom_site_disorder_assembly
_atom_site_disorder_group
I2 I 0.01125(8) 0.86143(6) 0.96720(4) 0.0911(3) Uani 1 1 d . . .
I3 I -0.69365(7) 0.96763(6) 0.12851(5) 0.0923(3) Uani 1 1 d . . .
I1 I 0.49839(8) 0.04419(7) 0.34353(9) 0.1452(5) Uani 1 1 d . . .
O3 O -0.1961(6) 0.7670(4) 0.3251(4) 0.0673(14) Uani 1 1 d . . .
O1 O 0.2977(6) 0.4722(4) 0.3745(4) 0.0744(16) Uani 1 1 d . . .
C28 C -0.2988(8) 0.8139(6) 0.2766(5) 0.0578(19) Uani 1 1 d . . .
C4 C 0.0525(8) 0.7799(6) 0.4251(5) 0.0551(18) Uani 1 1 d . . .
O2 O 0.0486(7) 0.7208(5) 0.6374(4) 0.0774(17) Uani 1 1 d . . .
C31 C -0.5235(8) 0.8977(6) 0.1929(5) 0.061(2) Uani 1 1 d . . .
C6 C 0.0757(8) 0.6421(6) 0.3600(5) 0.0567(19) Uani 1 1 d . . .
C12 C -0.0032(8) 0.8864(6) 0.4244(6) 0.064(2) Uani 1 1 d . . .
H12A H -0.0865 0.8999 0.3971 0.077 Uiso 1 1 calc R . .
H12B H -0.0232 0.8815 0.4868 0.077 Uiso 1 1 calc R . .
C1 C 0.1471(10) 0.5795(6) 0.4302(6) 0.068(2) Uani 1 1 d . . .
C5 C 0.0257(8) 0.7437(6) 0.3569(5) 0.0582(18) Uani 1 1 d . . .
C14 C 0.0528(9) 0.6057(7) 0.2838(6) 0.070(2) Uani 1 1 d . . .
H14A H 0.0474 0.5277 0.3079 0.084 Uiso 1 1 calc R . .
H14B H -0.0324 0.6328 0.2620 0.084 Uiso 1 1 calc R . .
C23 C 0.1529(9) 0.8078(7) 0.7214(6) 0.067(2) Uani 1 1 d . . .
H23 H 0.2303 0.8253 0.6798 0.081 Uiso 1 1 calc R . .
C3 C 0.1293(9) 0.7195(6) 0.4916(5) 0.065(2) Uani 1 1 d . . .
C8 C 0.1571(10) 0.7575(7) 0.5654(6) 0.075(3) Uani 1 1 d . . .
H8A H 0.2411 0.7285 0.5883 0.090 Uiso 1 1 calc R . .
H8B H 0.1643 0.8354 0.5411 0.090 Uiso 1 1 calc R . .
C25 C 0.0291(9) 0.8132(7) 0.8558(5) 0.064(2) Uani 1 1 d . . .
C22 C 0.0491(9) 0.7524(7) 0.7096(6) 0.067(2) Uani 1 1 d . . .
C24 C 0.1416(9) 0.8377(7) 0.7960(6) 0.070(2) Uani 1 1 d . . .
H24 H 0.2121 0.8747 0.8046 0.084 Uiso 1 1 calc R . .
C16 C 0.3383(8) 0.3747(7) 0.3715(6) 0.062(2) Uani 1 1 d . . .
C7 C 0.1857(10) 0.4677(6) 0.4409(6) 0.072(2) Uani 1 1 d . . .
H7A H 0.2098 0.4284 0.5018 0.086 Uiso 1 1 calc R . .
H7B H 0.1103 0.4304 0.4325 0.086 Uiso 1 1 calc R . .
C21 C 0.2934(9) 0.2773(7) 0.4355(7) 0.074(2) Uani 1 1 d . . .
H21 H 0.2304 0.2736 0.4844 0.089 Uiso 1 1 calc R . .
C17 C 0.4307(10) 0.3796(8) 0.2978(7) 0.082(3) Uani 1 1 d . . .
H17 H 0.4597 0.4457 0.2529 0.098 Uiso 1 1 calc R . .
C9 C -0.0602(8) 0.8065(6) 0.2864(5) 0.0612(19) Uani 1 1 d . . .
H9A H -0.0522 0.8828 0.2734 0.073 Uiso 1 1 calc R . .
H9B H -0.0352 0.7950 0.2304 0.073 Uiso 1 1 calc R . .
C30 C -0.5384(9) 0.8164(7) 0.2758(6) 0.068(2) Uani 1 1 d . . .
H30 H -0.6235 0.7883 0.3035 0.082 Uiso 1 1 calc R . .
C18 C 0.4789(10) 0.2849(10) 0.2920(8) 0.091(3) Uani 1 1 d . . .
H18 H 0.5430 0.2875 0.2440 0.109 Uiso 1 1 calc R . .
C19 C 0.4329(9) 0.1870(8) 0.3566(8) 0.084(3) Uani 1 1 d . . .
C32 C -0.3985(9) 0.9390(7) 0.1501(6) 0.070(2) Uani 1 1 d . . .
H32 H -0.3904 0.9951 0.0930 0.084 Uiso 1 1 calc R . .
C29 C -0.4255(9) 0.7746(7) 0.3198(6) 0.069(2) Uani 1 1 d . . .
H29 H -0.4353 0.7205 0.3780 0.083 Uiso 1 1 calc R . .
C15 C 0.1631(11) 0.6445(10) 0.2052(6) 0.097(3) Uani 1 1 d . . .
H15A H 0.1452 0.6192 0.1591 0.145 Uiso 1 1 calc R . .
H15B H 0.2475 0.6174 0.2264 0.145 Uiso 1 1 calc R . .
H15C H 0.1670 0.7218 0.1800 0.145 Uiso 1 1 calc R . .
C2 C 0.1745(11) 0.6185(7) 0.4974(7) 0.088(3) Uani 1 1 d . . .
C26 C -0.0749(10) 0.7583(7) 0.8443(6) 0.080(3) Uani 1 1 d . . .
H26 H -0.1525 0.7415 0.8857 0.095 Uiso 1 1 calc R . .
C33 C -0.2844(8) 0.8976(6) 0.1913(5) 0.0579(19) Uani 1 1 d . . .
H33 H -0.1996 0.9253 0.1624 0.070 Uiso 1 1 calc R . .
C10 C 0.2402(15) 0.5415(11) 0.5852(11) 0.138(6) Uani 1 1 d . . .
H10A H 0.2178 0.5619 0.6371 0.165 Uiso 1 1 calc R . .
H10B H 0.2165 0.4663 0.6023 0.165 Uiso 1 1 calc R . .
C20 C 0.3421(10) 0.1837(8) 0.4273(8) 0.090(3) Uani 1 1 d . . .
H20 H 0.3117 0.1174 0.4714 0.108 Uiso 1 1 calc R . .
C27 C -0.0638(11) 0.7280(8) 0.7708(6) 0.082(3) Uani 1 1 d . . .
H27 H -0.1344 0.6904 0.7629 0.099 Uiso 1 1 calc R . .
C13 C 0.0938(11) 0.9789(7) 0.3722(7) 0.088(3) Uani 1 1 d . . .
H13A H 0.1082 0.9877 0.3093 0.131 Uiso 1 1 calc R . .
H13B H 0.1778 0.9644 0.3974 0.131 Uiso 1 1 calc R . .
H13C H 0.0574 1.0437 0.3766 0.131 Uiso 1 1 calc R . .
C11 C 0.3721(14) 0.5647(12) 0.5483(9) 0.124(4) Uani 1 1 d . . .
H11A H 0.3883 0.5472 0.4952 0.187 Uiso 1 1 calc R . .
H11B H 0.4296 0.5231 0.5924 0.187 Uiso 1 1 calc R . .
H11C H 0.3905 0.6399 0.5314 0.187 Uiso 1 1 calc R . .
C37A C -0.237(3) 0.489(2) 0.9951(18) 0.190(7) Uiso 0.50 1 d P A 1
H37D H -0.1930 0.4358 0.9801 0.228 Uiso 0.50 1 calc PR A 1
C35A C -0.282(2) 0.5819(18) 1.0906(17) 0.190(7) Uiso 0.50 1 d P A 1
C44 C -0.367(4) 0.666(3) 1.109(3) 0.159(6) Uiso 0.50 1 d P B 2
H44 H -0.3613 0.6893 1.1563 0.191 Uiso 0.50 1 calc PR B 2
C39A C -0.396(2) 0.6171(18) 0.9615(16) 0.190(7) Uiso 0.50 1 d P A 1
H39A H -0.4606 0.6578 0.9269 0.228 Uiso 0.50 1 calc PR A 1
C42 C -0.482(4) 0.705(3) 0.973(3) 0.159(6) Uiso 0.50 1 d P B 2
H42 H -0.5425 0.7482 0.9357 0.191 Uiso 0.50 1 calc PR B 2
C43 C -0.314(4) 0.564(4) 1.017(3) 0.159(6) Uiso 0.50 1 d P B 2
C45 C -0.182(5) 0.521(4) 1.138(4) 0.209(13) Uiso 0.50 1 d P B 2
H45A H -0.1027 0.5646 1.1251 0.313 Uiso 0.50 1 calc PR B 2
H45B H -0.1629 0.4615 1.1196 0.313 Uiso 0.50 1 calc PR B 2
H45C H -0.2120 0.4937 1.2023 0.313 Uiso 0.50 1 calc PR B 2
C40A C -0.452(3) 0.703(2) 1.0479(19) 0.28(2) Uiso 0.50 1 d P A 1
H40A H -0.4882 0.7519 0.9947 0.416 Uiso 0.50 1 calc PR A 1
H40C H -0.3963 0.7424 1.0699 0.416 Uiso 0.50 1 calc PR A 1
H40D H -0.5236 0.6670 1.0944 0.416 Uiso 0.50 1 calc PR A 1
C34 C -0.376(5) 0.628(4) 1.026(4) 0.190(7) Uiso 0.50 1 d P A 1
C36 C -0.203(5) 0.497(4) 1.072(4) 0.190(7) Uiso 0.50 1 d P A 1
H36 H -0.1387 0.4558 1.1067 0.228 Uiso 0.50 1 calc PR A 1
C38 C -0.326(5) 0.546(4) 0.936(3) 0.190(7) Uiso 0.50 1 d P A 1
H38 H -0.3370 0.5354 0.8828 0.228 Uiso 0.50 1 calc PR A 1
C41 C -0.286(7) 0.610(5) 1.162(5) 0.28(2) Uiso 0.50 1 d P A 1
H41A H -0.3716 0.6398 1.1713 0.416 Uiso 0.50 1 calc PR A 1
H41B H -0.2160 0.6617 1.1509 0.416 Uiso 0.50 1 calc PR A 1
H41C H -0.2731 0.5469 1.2153 0.416 Uiso 0.50 1 calc PR A 1
C35B C -0.282(2) 0.5819(18) 1.0906(17) 0.159(6) Uiso 0.50 1 d P B 2
C37B C -0.237(3) 0.489(2) 0.9951(18) 0.209(13) Uiso 0.50 1 d P B 2
H37A H -0.2766 0.4187 1.0286 0.313 Uiso 0.50 1 calc PR B 2
H37B H -0.1481 0.4912 1.0103 0.313 Uiso 0.50 1 calc PR B 2
H37C H -0.2340 0.5059 0.9309 0.313 Uiso 0.50 1 calc PR B 2
C39B C -0.396(2) 0.6171(18) 0.9615(16) 0.159(6) Uiso 0.50 1 d P B 2
H39B H -0.4016 0.6010 0.9106 0.191 Uiso 0.50 1 calc PR B 2
C40B C -0.452(3) 0.703(2) 1.0479(19) 0.159(6) Uiso 0.50 1 d P B 2
H40B H -0.5137 0.7444 1.0674 0.191 Uiso 0.50 1 calc PR B 2

loop_
_atom_site_aniso_label
_atom_site_aniso_U_11
_atom_site_aniso_U_22
_atom_site_aniso_U_33
_atom_site_aniso_U_23
_atom_site_aniso_U_13
_atom_site_aniso_U_12
I2 0.1154(6) 0.1072(6) 0.0596(4) -0.0431(4) -0.0043(3) -0.0035(4)
I3 0.0790(5) 0.1138(6) 0.0814(5) -0.0322(4) -0.0217(3) 0.0173(4)
I1 0.0880(6) 0.1270(7) 0.2783(14) -0.1561(9) 0.0295(7) -0.0010(5)
O3 0.067(4) 0.064(3) 0.058(3) -0.009(3) -0.010(3) 0.008(3)
O1 0.083(4) 0.060(3) 0.090(4) -0.041(3) -0.012(3) 0.020(3)
C28 0.072(5) 0.053(4) 0.058(4) -0.029(4) -0.015(4) 0.007(4)
C4 0.066(5) 0.046(4) 0.063(4) -0.032(4) -0.006(4) 0.009(3)
O2 0.094(4) 0.082(4) 0.081(4) -0.058(4) -0.017(3) 0.003(3)
C31 0.069(5) 0.061(5) 0.058(5) -0.030(4) -0.006(4) 0.003(4)
C6 0.070(5) 0.055(4) 0.055(4) -0.033(4) -0.008(4) 0.007(4)
C12 0.065(5) 0.054(5) 0.083(6) -0.038(4) -0.009(4) 0.008(4)
C1 0.093(6) 0.054(4) 0.068(5) -0.035(4) -0.018(5) 0.022(4)
C5 0.068(5) 0.050(4) 0.059(4) -0.023(4) -0.011(4) 0.012(4)
C14 0.083(6) 0.073(5) 0.072(5) -0.045(5) -0.019(5) 0.004(5)
C23 0.070(5) 0.072(5) 0.078(5) -0.049(5) -0.008(4) 0.004(4)
C3 0.093(6) 0.055(4) 0.064(5) -0.038(4) -0.022(4) 0.016(4)
C8 0.100(7) 0.070(5) 0.086(6) -0.058(5) -0.034(6) 0.021(5)
C25 0.081(6) 0.064(5) 0.054(4) -0.029(4) -0.011(4) -0.004(4)
C22 0.081(6) 0.065(5) 0.066(5) -0.033(5) -0.020(5) 0.011(4)
C24 0.068(6) 0.082(6) 0.079(6) -0.050(5) -0.015(5) 0.005(4)
C16 0.064(5) 0.067(5) 0.077(5) -0.049(5) -0.014(4) 0.016(4)
C7 0.102(7) 0.055(5) 0.071(5) -0.039(4) -0.016(5) 0.026(4)
C21 0.072(6) 0.066(6) 0.100(7) -0.054(6) 0.009(5) 0.007(4)
C17 0.079(6) 0.092(7) 0.085(6) -0.048(6) -0.004(5) 0.007(5)
C9 0.064(5) 0.060(5) 0.055(4) -0.019(4) 0.000(4) -0.003(4)
C30 0.067(5) 0.068(5) 0.070(5) -0.029(5) -0.006(4) 0.006(4)
C18 0.066(6) 0.121(9) 0.114(8) -0.081(8) 0.007(5) 0.007(6)
C19 0.056(5) 0.086(7) 0.146(9) -0.088(7) 0.000(6) 0.003(5)
C32 0.085(6) 0.069(5) 0.053(4) -0.022(4) -0.006(4) 0.007(5)
C29 0.079(6) 0.068(5) 0.058(5) -0.024(4) 0.002(4) -0.001(5)
C15 0.113(8) 0.130(9) 0.058(5) -0.050(6) -0.011(5) 0.025(7)
C2 0.133(9) 0.067(5) 0.089(6) -0.048(5) -0.063(6) 0.054(6)
C26 0.088(7) 0.083(6) 0.073(6) -0.041(5) 0.012(5) -0.022(5)
C33 0.069(5) 0.055(4) 0.042(4) -0.011(4) -0.004(4) -0.004(4)
C10 0.155(13) 0.113(10) 0.182(14) -0.112(11) 0.037(11) -0.017(9)
C20 0.085(7) 0.066(6) 0.135(9) -0.062(6) 0.003(6) 0.010(5)
C27 0.098(7) 0.077(6) 0.074(6) -0.029(5) -0.012(5) -0.032(5)
C13 0.108(8) 0.056(5) 0.100(7) -0.035(5) 0.000(6) 0.009(5)
C11 0.116(10) 0.148(12) 0.114(9) -0.062(9) 0.016(8) -0.030(9)

loop_
_atom_type_symbol
_atom_type_description
_atom_type_scat_dispersion_real
_atom_type_scat_dispersion_imag
_atom_type_scat_source
C C 0.0033 0.0016 'International Tables Vol C Tables 4.2.6.8 and 6.1.1.4'
H H 0.0000 0.0000 'International Tables Vol C Tables 4.2.6.8 and 6.1.1.4'
O O 0.0106 0.0060 'International Tables Vol C Tables 4.2.6.8 and 6.1.1.4'
I I -0.4742 1.8119 'International Tables Vol C Tables 4.2.6.8 and 6.1.1.4'

loop_
_geom_angle_atom_site_label_1
_geom_angle_atom_site_label_2
_geom_angle_atom_site_label_3
_geom_angle
C28 O3 C9 118.4(6)
C16 O1 C7 115.9(6)
O3 C28 C29 114.8(7)
O3 C28 C33 125.0(8)
C29 C28 C33 120.2(8)
C5 C4 C12 119.8(7)
C3 C4 C12 120.1(6)
C3 C4 C5 120.1(6)
C22 O2 C8 117.9(6)
C30 C31 I3 120.3(6)
C30 C31 C32 121.1(8)
C32 C31 I3 118.6(6)
C1 C6 C5 120.2(6)
C1 C6 C14 120.8(7)
C5 C6 C14 119.0(7)
C13 C12 C4 112.1(7)
C6 C1 C7 120.8(7)
C6 C1 C2 119.7(7)
C2 C1 C7 119.3(8)
C4 C5 C6 119.1(7)
C4 C5 C9 120.6(7)
C6 C5 C9 120.2(7)
C15 C14 C6 112.2(7)
C22 C23 C24 119.5(8)
C4 C3 C8 120.2(7)
C4 C3 C2 121.3(7)
C2 C3 C8 118.2(8)
O2 C8 C3 108.0(7)
C24 C25 I2 120.1(6)
C24 C25 C26 120.4(7)
C26 C25 I2 119.4(7)
C23 C22 O2 124.3(8)
C27 C22 O2 116.3(8)
C27 C22 C23 119.5(8)
C25 C24 C23 120.4(8)
O1 C16 C17 116.2(8)
C21 C16 O1 124.0(7)
C21 C16 C17 119.8(8)
O1 C7 C1 109.3(7)
C16 C21 C20 119.6(8)
C18 C17 C16 119.3(10)
O3 C9 C5 105.1(6)
C31 C30 C29 119.7(8)
C19 C18 C17 120.5(9)
C18 C19 I1 120.3(7)
C20 C19 I1 120.2(8)
C20 C19 C18 119.4(8)
C31 C32 C33 120.5(8)
C28 C29 C30 119.7(8)
C1 C2 C10 120.0(7)
C3 C2 C1 119.5(8)
C3 C2 C10 120.0(7)
C25 C26 C27 119.4(9)
C32 C33 C28 118.8(8)
C11 C10 C2 97.0(12)
C19 C20 C21 121.3(10)
C22 C27 C26 120.9(8)
C36 C37A C38 132(4)
C34 C35A C36 112(4)
C41 C35A C34 119(5)
C41 C35A C36 129(4)
C34 C39A C38 120(5)
C39A C34 C35A 133(6)
C39A C34 C40A 117(5)
C40A C34 C35A 110(4)
C37A C36 C35A 109(4)
C39A C38 C37A 113(4)

loop_
_geom_bond_atom_site_label_1
_geom_bond_atom_site_label_2
_geom_bond_distance
I2 C25 2.107(7)
I3 C31 2.109(8)
I1 C19 2.093(8)
O3 C28 1.358(9)
O3 C9 1.451(10)
O1 C16 1.380(9)
O1 C7 1.434(10)
C28 C29 1.384(11)
C28 C33 1.388(10)
C4 C12 1.521(10)
C4 C5 1.411(10)
C4 C3 1.373(11)
O2 C8 1.428(11)
O2 C22 1.377(9)
C31 C30 1.350(11)
C31 C32 1.374(12)
C6 C1 1.384(11)
C6 C5 1.429(10)
C6 C14 1.522(10)
C12 C13 1.506(12)
C1 C7 1.494(10)
C1 C2 1.423(11)
C5 C9 1.480(11)
C14 C15 1.506(13)
C23 C22 1.370(11)
C23 C24 1.391(11)
C3 C8 1.513(10)
C3 C2 1.394(11)
C25 C24 1.347(12)
C25 C26 1.365(12)
C22 C27 1.361(13)
C16 C21 1.363(12)
C16 C17 1.390(12)
C21 C20 1.387(11)
C17 C18 1.384(13)
C30 C29 1.396(12)
C18 C19 1.373(15)
C19 C20 1.351(14)
C32 C33 1.386(12)
C2 C10 1.596(18)
C26 C27 1.378(12)
C10 C11 1.374(17)
C37A C36 1.36(5)
C37A C38 1.37(5)
C35A C34 1.43(6)
C35A C36 1.48(5)
C35A C41 1.33(6)
C39A C34 1.14(5)
C39A C38 1.33(5)
C40A C34 1.37(5)
